data_1551502
loop_
_publ_author_name
'Bo Xiao'
'Peter J. Byrne'
'Paul S. Wheatley'
'David S. Wragg'
'Xuebo Zhao'
'Ashleigh J. Fletcher'
'K. Mark Thomas'
'Lars Peters'
'John S. O. Evans'
'John E. Warren'
'Wuzong Zhou'
'Russell E. Morris'

_publ_section_title
;
 Chemically blockable transformation and ultraselective low-pressure gas
 adsorption in a non-porous metal organic framework
;
_journal_name_full 'Nature Chemistry'
_journal_page_first 289
_journal_page_last 294
_journal_paper_doi 10.1038/nchem.254
_journal_volume 1
_journal_year 2009
_chemical_formula_moiety 'C16 H6 Cu4 O16 S2'
_chemical_formula_sum 'C16 H6 Cu4 O16 S2'
_chemical_formula_weight 772.49
_chemical_name_common Cu-SIP-3
_space_group_IT_number 14
_space_group_name_Hall '-P 2yn'
_space_group_name_H-M_alt 'P 1 21/n 1'
_symmetry_cell_setting monoclinic
_symmetry_space_group_name_H-M 'P 1 21/n 1'
_atom_sites_solution_hydrogens geom
_atom_sites_solution_primary direct
_atom_sites_solution_secondary difmap
_cell_angle_alpha 90.00
_cell_angle_beta 139.16(3)
_cell_angle_gamma 90.00
_cell_formula_units_Z 4
_cell_length_a 13.833(6)
_cell_length_b 19.434(12)
_cell_length_c 12.102(7)
_cell_measurement_reflns_used 2748
_cell_measurement_temperature 500(2)
_cell_measurement_theta_max 25.9522
_cell_measurement_theta_min 2.4148
_cell_volume 2128(2)
_computing_cell_refinement 'Bruker APEX'
_computing_data_collection 'Bruker APEX'
_computing_data_reduction 'Bruker APEX'
_computing_structure_refinement 'SHELXL-97 (Sheldrick, 1997)'
_computing_structure_solution 'SHELXS-97 (sheldrick, 1997)'
_diffrn_ambient_temperature 500(2)
_diffrn_measured_fraction_theta_full 0.994
_diffrn_measured_fraction_theta_max 0.994
_diffrn_measurement_device_type 'APEX CCD'
_diffrn_radiation_monochromator 'silicon (111)'
_diffrn_radiation_source 'SRS station 9.8'
_diffrn_radiation_type Synchrotron
_diffrn_radiation_wavelength 0.69110
_diffrn_reflns_av_R_equivalents 0.0716
_diffrn_reflns_av_sigmaI/netI 0.0669
_diffrn_reflns_limit_h_max 15
_diffrn_reflns_limit_h_min -15
_diffrn_reflns_limit_k_max 24
_diffrn_reflns_limit_k_min -24
_diffrn_reflns_limit_l_max 11
_diffrn_reflns_limit_l_min -11
_diffrn_reflns_number 17516
_diffrn_reflns_theta_full 26.01
_diffrn_reflns_theta_max 26.01
_diffrn_reflns_theta_min 1.66
_exptl_absorpt_coefficient_mu 4.229
_exptl_absorpt_correction_type empirical
_exptl_crystal_colour Blue
_exptl_crystal_density_diffrn 2.412
_exptl_crystal_density_method 'not measured'
_exptl_crystal_description Prism
_exptl_crystal_F_000 1512
_exptl_crystal_size_max 0.04
_exptl_crystal_size_mid 0.02
_exptl_crystal_size_min 0.01
_refine_diff_density_max 0.950
_refine_diff_density_min -0.676
_refine_diff_density_rms 0.138
_refine_ls_extinction_method none
_refine_ls_goodness_of_fit_ref 1.040
_refine_ls_hydrogen_treatment mixed
_refine_ls_matrix_type full
_refine_ls_number_parameters 367
_refine_ls_number_reflns 4539
_refine_ls_number_restraints 6
_refine_ls_restrained_S_all 1.039
_refine_ls_R_factor_all 0.1176
_refine_ls_R_factor_gt 0.0512
_refine_ls_shift/su_max 0.001
_refine_ls_shift/su_mean 0.000
_refine_ls_structure_factor_coef Fsqd
_refine_ls_weighting_details 'calc w=1/[\s^2^(Fo^2^)+(0.0639P)^2^+6.2656P] where P=(Fo^2^+2Fc^2^)/3'
_refine_ls_weighting_scheme calc
_refine_ls_wR_factor_gt 0.1210
_refine_ls_wR_factor_ref 0.1551
_reflns_number_gt 2423
_reflns_number_total 4539
_reflns_threshold_expression >2sigma(I)
_cod_data_source_file nchem.254-s3.cif
_cod_data_source_block 2
_cod_depositor_comments
;
The following automatic conversions were performed:

data item '_exptl_absorpt_correction_type' value 'Empirical' was
changed to 'empirical' in accordance with the built-in table derived
from the CIF Core dictionary named 'cif_core.dic' version 2.4.5 last
updated on 2014-11-21.

data item '_symmetry_cell_setting' value 'Monoclinic' was changed to
'monoclinic' in accordance with the built-in table derived from the
CIF Core dictionary named 'cif_core.dic' version 2.4.5 last updated
on 2014-11-21.

Automatic conversion script
Id: cif_fix_values 6909 2019-04-08 15:41:33Z antanas 
;
_cod_original_sg_symbol_H-M P21/n
_cod_database_code 1551502

loop_
_symmetry_equiv_pos_as_xyz
'x, y, z'
'-x+1/2, y+1/2, -z+1/2'
'-x, -y, -z'
'x-1/2, -y-1/2, z-1/2'

loop_
_atom_site_label
_atom_site_type_symbol
_atom_site_fract_x
_atom_site_fract_y
_atom_site_fract_z
_atom_site_U_iso_or_equiv
_atom_site_adp_type
_atom_site_occupancy
_atom_site_symmetry_multiplicity
_atom_site_calc_flag
_atom_site_refinement_flags
_atom_site_disorder_assembly
_atom_site_disorder_group
C1 C 0.4698(9) 0.1694(4) -0.1549(11) 0.041(2) Uani 1 1 d . . .
C2 C 0.2775(10) 0.4005(4) -0.1988(13) 0.046(2) Uani 1 1 d . . .
C3 C 0.4768(9) 0.2460(4) -0.1486(11) 0.040(2) Uani 1 1 d . . .
C4 C 0.3755(9) 0.2844(4) -0.1754(12) 0.041(2) Uani 1 1 d D . .
C5 C 0.3808(9) 0.3550(4) -0.1749(12) 0.042(2) Uani 1 1 d . . .
C6 C 0.4832(10) 0.3882(4) -0.1539(12) 0.045(2) Uani 1 1 d D . .
C7 C 0.5837(9) 0.3497(4) -0.1271(11) 0.041(2) Uani 1 1 d . . .
C8 C 0.5824(9) 0.2786(4) -0.1233(12) 0.042(2) Uani 1 1 d D . .
C9 C 0.7499(10) 0.0826(4) -0.2341(13) 0.045(2) Uani 1 1 d . . .
C10 C 0.9596(9) 0.3113(4) -0.1729(12) 0.043(2) Uani 1 1 d . . .
C11 C 0.8579(9) 0.1255(4) -0.2058(12) 0.043(2) Uani 1 1 d . . .
C12 C 0.8562(10) 0.1968(4) -0.1994(12) 0.043(2) Uani 1 1 d D . .
C13 C 0.9611(9) 0.2344(4) -0.1712(11) 0.0373(19) Uani 1 1 d . . .
C14 C 1.0652(10) 0.1999(4) -0.1468(12) 0.044(2) Uani 1 1 d D . .
C15 C 1.0612(9) 0.1290(4) -0.1530(11) 0.0384(19) Uani 1 1 d . . .
C16 C 0.9584(9) 0.0910(4) -0.1826(12) 0.043(2) Uani 1 1 d D . .
O1 O 0.4737(6) 0.0049(3) -0.1605(8) 0.0432(14) Uani 1 1 d . . .
O2 O 0.5238(6) -0.0257(2) -0.3242(8) 0.0438(14) Uani 1 1 d . . .
O3 O 0.7196(9) 0.0260(3) -0.3019(12) 0.085(3) Uani 1 1 d . . .
O4 O 0.6913(7) 0.1070(3) -0.2005(10) 0.064(2) Uani 1 1 d . . .
O5 O 0.5819(6) 0.1382(3) -0.0956(8) 0.0486(15) Uani 1 1 d . . .
O6 O 0.3522(6) 0.1419(2) -0.2225(8) 0.0486(16) Uani 1 1 d . . .
O7 O 0.1801(7) 0.3712(3) -0.2264(10) 0.068(2) Uani 1 1 d . . .
O8 O 0.3028(8) 0.4616(3) -0.1785(12) 0.091(3) Uani 1 1 d . . .
O9 O 1.0733(6) 0.3396(3) -0.1183(8) 0.0519(17) Uani 1 1 d . . .
O10 O 0.8503(6) 0.3406(2) -0.2273(8) 0.0488(16) Uani 1 1 d . . .
O11 O 0.8536(7) 0.3516(4) 0.0280(10) 0.081(2) Uani 1 1 d . . .
O12 O 0.6631(6) 0.4051(3) -0.2463(8) 0.0466(15) Uani 1 1 d . . .
O13 O 0.7395(8) 0.4574(4) -0.0071(10) 0.074(2) Uani 1 1 d . . .
O14 O 1.2116(7) 0.0178(3) -0.0461(9) 0.0645(19) Uani 1 1 d . . .
O15 O 1.3348(6) 0.1246(3) 0.0155(8) 0.0513(16) Uani 1 1 d . . .
O16 O 1.1447(7) 0.0806(3) -0.2711(8) 0.0533(16) Uani 1 1 d . . .
S1 S 0.7216(3) 0.39345(11) -0.0832(3) 0.0486(6) Uani 1 1 d . . .
S2 S 1.1999(2) 0.08462(10) -0.1090(3) 0.0441(6) Uani 1 1 d . . .
Cu1 Cu 0.28678(12) 0.04903(4) -0.26872(16) 0.0485(3) Uani 1 1 d . . .
Cu2 Cu 0.68425(12) -0.06515(4) -0.27558(16) 0.0460(3) Uani 1 1 d . . .
Cu3 Cu 0.44553(12) -0.08236(5) -0.26921(17) 0.0496(3) Uani 1 1 d . . .
Cu4 Cu 0.57111(13) 0.05853(5) -0.19718(17) 0.0534(4) Uani 1 1 d . . .
H1 H 0.962(11) 0.0410(15) -0.195(12) 0.08(3) Uiso 1 1 d D . .
H2 H 1.129(8) 0.237(3) -0.123(10) 0.05(2) Uiso 1 1 d D . .
H3 H 0.806(10) 0.220(5) -0.179(12) 0.08(3) Uiso 1 1 d D . .
H4 H 0.638(8) 0.244(3) -0.119(10) 0.05(2) Uiso 1 1 d D . .
H5 H 0.475(9) 0.4390(12) -0.169(10) 0.05(2) Uiso 1 1 d D . .
H6 H 0.318(6) 0.263(3) -0.164(8) 0.029(19) Uiso 1 1 d D . .

loop_
_atom_site_aniso_label
_atom_site_aniso_U_11
_atom_site_aniso_U_22
_atom_site_aniso_U_33
_atom_site_aniso_U_23
_atom_site_aniso_U_13
_atom_site_aniso_U_12
C1 0.045(5) 0.027(4) 0.070(6) -0.005(4) 0.049(5) -0.001(3)
C2 0.054(5) 0.030(4) 0.091(7) 0.000(4) 0.065(6) 0.002(4)
C3 0.041(5) 0.029(4) 0.068(6) 0.000(4) 0.046(5) 0.003(3)
C4 0.039(5) 0.032(4) 0.074(6) 0.004(4) 0.050(5) 0.003(3)
C5 0.046(5) 0.031(4) 0.073(6) -0.002(4) 0.052(5) 0.003(3)
C6 0.051(5) 0.029(4) 0.082(7) 0.000(4) 0.058(6) -0.002(4)
C7 0.042(5) 0.029(4) 0.073(6) -0.002(4) 0.050(5) -0.001(3)
C8 0.043(5) 0.037(4) 0.073(6) -0.009(4) 0.051(5) -0.006(3)
C9 0.057(5) 0.022(3) 0.095(7) -0.001(4) 0.069(6) 0.004(3)
C10 0.057(6) 0.020(3) 0.080(7) 0.002(4) 0.059(6) 0.000(3)
C11 0.049(5) 0.028(4) 0.080(7) 0.000(4) 0.057(6) -0.002(3)
C12 0.056(5) 0.027(4) 0.088(7) 0.000(4) 0.066(6) -0.002(3)
C13 0.047(5) 0.026(4) 0.064(6) -0.001(4) 0.050(5) -0.002(3)
C14 0.055(5) 0.030(4) 0.085(7) 0.005(4) 0.064(6) 0.003(4)
C15 0.043(5) 0.028(4) 0.067(6) 0.003(4) 0.048(5) 0.003(3)
C16 0.055(6) 0.027(4) 0.081(7) 0.001(4) 0.061(6) 0.001(4)
O1 0.047(3) 0.031(3) 0.080(4) -0.002(3) 0.056(4) -0.002(2)
O2 0.051(3) 0.026(3) 0.085(5) -0.001(3) 0.060(4) 0.000(2)
O3 0.130(7) 0.038(3) 0.188(9) -0.028(4) 0.150(7) -0.024(4)
O4 0.087(5) 0.035(3) 0.144(7) -0.012(4) 0.108(5) -0.009(3)
O5 0.053(4) 0.028(3) 0.092(5) -0.005(3) 0.063(4) 0.001(2)
O6 0.057(4) 0.026(3) 0.099(5) -0.003(3) 0.069(4) -0.002(2)
O7 0.077(5) 0.033(3) 0.151(7) 0.007(4) 0.102(5) 0.006(3)
O8 0.101(6) 0.024(3) 0.213(9) 0.003(4) 0.137(7) 0.005(3)
O9 0.045(3) 0.028(3) 0.098(5) 0.008(3) 0.059(4) 0.001(2)
O10 0.059(4) 0.021(2) 0.103(5) 0.001(3) 0.072(4) 0.001(2)
O11 0.044(4) 0.122(7) 0.092(6) 0.029(5) 0.055(5) 0.021(4)
O12 0.047(4) 0.045(3) 0.068(4) 0.001(3) 0.049(4) -0.004(3)
O13 0.095(5) 0.066(4) 0.114(6) -0.046(4) 0.094(5) -0.050(4)
O14 0.062(4) 0.043(3) 0.107(6) 0.024(4) 0.069(5) 0.014(3)
O15 0.039(3) 0.049(3) 0.072(4) -0.005(3) 0.044(4) -0.003(3)
O16 0.051(4) 0.048(3) 0.085(5) -0.010(3) 0.058(4) -0.002(3)
S1 0.0459(13) 0.0507(12) 0.0741(17) -0.0062(11) 0.0524(14) -0.0103(10)
S2 0.0455(13) 0.0308(9) 0.0798(17) 0.0039(10) 0.0541(14) 0.0048(8)
Cu1 0.0576(7) 0.0221(4) 0.1034(10) -0.0009(5) 0.0715(7) -0.0006(4)
Cu2 0.0576(7) 0.0236(4) 0.0965(9) -0.0030(5) 0.0695(7) -0.0025(4)
Cu3 0.0607(7) 0.0238(5) 0.1076(10) -0.0072(5) 0.0759(8) -0.0048(4)
Cu4 0.0686(8) 0.0268(5) 0.1158(10) -0.0150(5) 0.0842(8) -0.0104(5)

loop_
_atom_type_symbol
_atom_type_description
_atom_type_scat_dispersion_real
_atom_type_scat_dispersion_imag
_atom_type_scat_source
C C 0.0033 0.0016 'International Tables Vol C Tables 4.2.6.8 and 6.1.1.4'
H H 0.0000 0.0000 'International Tables Vol C Tables 4.2.6.8 and 6.1.1.4'
O O 0.0106 0.0060 'International Tables Vol C Tables 4.2.6.8 and 6.1.1.4'
S S 0.1246 0.1234 'International Tables Vol C Tables 4.2.6.8 and 6.1.1.4'
Cu Cu 0.3201 1.2651 'International Tables Vol C Tables 4.2.6.8 and 6.1.1.4'

loop_
_geom_angle_atom_site_label_1
_geom_angle_atom_site_label_2
_geom_angle_atom_site_label_3
_geom_angle
_geom_angle_site_symmetry_1
_geom_angle_site_symmetry_3
O6 C1 O5 126.2(7) . .
O6 C1 C3 117.3(6) . .
O5 C1 C3 116.5(6) . .
O8 C2 O7 126.0(7) . .
O8 C2 C5 116.7(7) . .
O7 C2 C5 117.1(6) . .
C4 C3 C8 120.6(7) . .
C4 C3 C1 120.6(7) . .
C8 C3 C1 118.7(6) . .
C5 C4 C3 119.6(7) . .
C5 C4 H6 117(4) . .
C3 C4 H6 121(4) . .
C4 C5 C6 120.4(7) . .
C4 C5 C2 123.0(7) . .
C6 C5 C2 116.6(7) . .
C7 C6 C5 119.7(7) . .
C7 C6 H5 122(5) . .
C5 C6 H5 118(5) . .
C6 C7 C8 120.8(7) . .
C6 C7 S1 118.4(6) . .
C8 C7 S1 120.7(6) . .
C7 C8 C3 118.9(7) . .
C7 C8 H4 131(5) . .
C3 C8 H4 110(5) . .
O3 C9 O4 125.2(7) . .
O3 C9 C11 114.9(6) . .
O4 C9 C11 119.7(7) . .
O10 C10 O9 127.3(7) . .
O10 C10 C13 117.6(6) . .
O9 C10 C13 115.0(6) . .
C16 C11 C12 122.3(7) . .
C16 C11 C9 117.1(6) . .
C12 C11 C9 120.6(6) . .
C11 C12 C13 118.0(7) . .
C11 C12 H3 120(6) . .
C13 C12 H3 119(6) . .
C14 C13 C12 120.4(7) . .
C14 C13 C10 118.8(6) . .
C12 C13 C10 120.7(6) . .
C15 C14 C13 118.3(7) . .
C15 C14 H2 137(5) . .
C13 C14 H2 105(5) . .
C14 C15 C16 122.4(7) . .
C14 C15 S2 118.6(6) . .
C16 C15 S2 118.9(5) . .
C11 C16 C15 118.5(7) . .
C11 C16 H1 128(6) . .
C15 C16 H1 114(6) . .
Cu3 O1 Cu4 97.2(2) . .
Cu3 O1 Cu1 114.9(3) . .
Cu4 O1 Cu1 112.6(3) . .
Cu2 O2 Cu3 117.5(3) . .
Cu2 O2 Cu4 116.9(3) . .
Cu3 O2 Cu4 98.2(2) . .
C9 O3 Cu2 134.9(7) . .
C9 O4 Cu4 127.2(5) . .
C1 O5 Cu4 123.9(6) . .
C1 O6 Cu1 133.3(5) . .
C2 O7 Cu3 124.1(5) . 2_554
C2 O8 Cu1 142.4(6) . 2_554
C10 O9 Cu3 121.2(5) . 2_654
C10 O10 Cu2 130.9(5) . 2_654
S1 O12 Cu2 114.2(3) . 2_654
S1 O13 Cu1 118.2(4) . 4_666
S2 O15 Cu3 124.2(4) . 3_755
S2 O16 Cu1 118.3(4) . 1_655
O11 S1 O13 113.7(5) . .
O11 S1 O12 111.1(4) . .
O13 S1 O12 112.0(4) . .
O11 S1 C7 109.0(4) . .
O13 S1 C7 103.3(4) . .
O12 S1 C7 107.3(4) . .
O15 S2 O14 112.9(4) . .
O15 S2 O16 112.1(4) . .
O14 S2 O16 112.9(4) . .
O15 S2 C15 107.5(4) . .
O14 S2 C15 104.9(4) . .
O16 S2 C15 105.8(4) . .
O6 Cu1 O8 171.0(2) . 2_544
O6 Cu1 O1 97.1(2) . .
O8 Cu1 O1 91.6(2) 2_544 .
O6 Cu1 O16 87.6(2) . 1_455
O8 Cu1 O16 83.5(3) 2_544 1_455
O1 Cu1 O16 153.1(3) . 1_455
O6 Cu1 O13 92.2(3) . 4_565
O8 Cu1 O13 91.9(3) 2_544 4_565
O1 Cu1 O13 79.0(2) . 4_565
O16 Cu1 O13 127.4(3) 1_455 4_565
O10 Cu2 O3 171.1(3) 2_644 .
O10 Cu2 O2 98.0(2) 2_644 .
O3 Cu2 O2 87.9(2) . .
O10 Cu2 O12 88.5(2) 2_644 2_644
O3 Cu2 O12 85.0(2) . 2_644
O2 Cu2 O12 171.0(2) . 2_644
O9 Cu3 O7 88.5(2) 2_644 2_544
O9 Cu3 O2 90.9(2) 2_644 .
O7 Cu3 O2 164.7(3) 2_544 .
O9 Cu3 O1 173.2(2) 2_644 .
O7 Cu3 O1 98.0(2) 2_544 .
O2 Cu3 O1 82.3(2) . .
O9 Cu3 O15 89.9(2) 2_644 3_755
O7 Cu3 O15 97.1(3) 2_544 3_755
O2 Cu3 O15 98.1(2) . 3_755
O1 Cu3 O15 91.2(2) . 3_755
O9 Cu3 Cu4 131.75(17) 2_644 .
O7 Cu3 Cu4 138.57(18) 2_544 .
O2 Cu3 Cu4 41.01(15) . .
O1 Cu3 Cu4 41.49(14) . .
O15 Cu3 Cu4 92.75(15) 3_755 .
O5 Cu4 O4 88.3(2) . .
O5 Cu4 O2 169.9(2) . .
O4 Cu4 O2 99.8(2) . .
O5 Cu4 O1 91.0(2) . .
O4 Cu4 O1 172.0(3) . .
O2 Cu4 O1 81.9(2) . .
O5 Cu4 Cu3 132.28(17) . .
O4 Cu4 Cu3 139.07(17) . .
O2 Cu4 Cu3 40.82(15) . .
O1 Cu4 Cu3 41.32(15) . .

loop_
_geom_bond_atom_site_label_1
_geom_bond_atom_site_label_2
_geom_bond_distance
_geom_bond_site_symmetry_2
C1 O6 1.260(9) .
C1 O5 1.266(8) .
C1 C3 1.490(10) .
C2 O8 1.210(9) .
C2 O7 1.253(9) .
C2 C5 1.509(10) .
C3 C4 1.392(10) .
C3 C8 1.396(10) .
C4 C5 1.374(10) .
C4 H6 1.00(2) .
C5 C6 1.395(10) .
C6 C7 1.384(10) .
C6 H5 0.99(2) .
C7 C8 1.384(10) .
C7 S1 1.764(7) .
C8 H4 0.99(2) .
C9 O3 1.241(9) .
C9 O4 1.243(8) .
C9 C11 1.506(10) .
C10 O10 1.240(9) .
C10 O9 1.280(9) .
C10 C13 1.496(10) .
C11 C16 1.369(10) .
C11 C12 1.389(10) .
C12 C13 1.416(9) .
C12 H3 1.00(2) .
C13 C14 1.403(10) .
C14 C15 1.378(10) .
C14 H2 0.99(2) .
C15 C16 1.386(10) .
C15 S2 1.778(7) .
C16 H1 0.99(2) .
O1 Cu3 1.995(5) .
O1 Cu4 2.002(5) .
O1 Cu1 2.003(5) .
O2 Cu2 1.971(5) .
O2 Cu3 1.979(5) .
O2 Cu4 1.987(5) .
O3 Cu2 1.928(6) .
O4 Cu4 1.937(5) .
O5 Cu4 1.911(5) .
O6 Cu1 1.903(5) .
O7 Cu3 1.923(5) 2_554
O8 Cu1 1.906(6) 2_554
O9 Cu3 1.920(5) 2_654
O10 Cu2 1.901(5) 2_654
O11 S1 1.445(7) .
O12 S1 1.478(6) .
O12 Cu2 2.004(5) 2_654
O13 S1 1.453(7) .
O13 Cu1 2.432(7) 4_666
O14 S2 1.452(6) .
O15 S2 1.449(6) .
O15 Cu3 2.284(6) 3_755
O16 S2 1.473(7) .
O16 Cu1 2.038(5) 1_655
Cu1 O8 1.906(6) 2_544
Cu1 O16 2.038(5) 1_455
Cu1 O13 2.432(7) 4_565
Cu2 O10 1.901(5) 2_644
Cu2 O12 2.004(5) 2_644
Cu3 O9 1.920(5) 2_644
Cu3 O7 1.923(5) 2_544
Cu3 O15 2.284(6) 3_755
Cu3 Cu4 2.997(2) .
